data_4504755
loop_
_publ_author_name
'Akhriff, Youness'
'Server-Carri\'o, Juan'
'Garc\'ia-Lozano, Julia'
'Folgado, Jos\'e Vicente'
'Sancho, Amparo'
'Escriv\`a, Emilio'
'Vitoria, Pablo'
'Soto, Luc\'ia'

_publ_section_title
;
 Supramolecular Structures from Three New Molecular Building Blocks Based
 on the Protonation/Deprotonation of 3,3-Bis(2-imidazolyl)propionic Acid
 (HBIP):&#x2009; [H3BIP](C4O4)&#x00B7;H2O, [Cu(HBIP)2](HC4O4)2, and
 [Cu(BIP)2]&#x00B7;2H2O
;
_journal_issue 5
_journal_name_full 'Crystal Growth &amp; Design'
_journal_page_first 1124
_journal_paper_doi 10.1021/cg050543q
_journal_volume 6
_journal_year 2006
_chemical_formula_sum 'C18 H22 Cu N8 O6'
_chemical_formula_weight 509.98
_space_group_IT_number 2
_symmetry_cell_setting triclinic
_symmetry_space_group_name_Hall '-P 1'
_symmetry_space_group_name_H-M 'P -1'
_atom_sites_solution_hydrogens mixed
_atom_sites_solution_primary direct
_atom_sites_solution_secondary difmap
_audit_creation_method SHELXL-97
_cell_angle_alpha 90.29(1)
_cell_angle_beta 106.54(1)
_cell_angle_gamma 105.85(1)
_cell_formula_units_Z 2
_cell_length_a 8.978(1)
_cell_length_b 10.047(1)
_cell_length_c 12.531(1)
_cell_measurement_reflns_used 25
_cell_measurement_temperature 293(2)
_cell_measurement_theta_max 15
_cell_measurement_theta_min 7
_cell_volume 1038.14(19)
_computing_cell_refinement 'CAD4 EXPRESS'
_computing_data_collection 'CAD4 EXPRESS'
_computing_data_reduction 'XRAY76 (Stewart, 1976)'
_computing_molecular_graphics 'ORTEP3 (Farrugia, 1997)'
_computing_structure_refinement 'SHELXL-97 (Sheldrick, 1997)'
_computing_structure_solution 'SIR97 (Altomare, 1997)'
_diffrn_ambient_temperature 293(2)
_diffrn_measured_fraction_theta_full 0.993
_diffrn_measured_fraction_theta_max 0.993
_diffrn_measurement_device_type 'Enraf Nonius CAD4'
_diffrn_measurement_method 'Omega-2theta scans'
_diffrn_radiation_monochromator graphite
_diffrn_radiation_source 'fine-focus sealed tube'
_diffrn_radiation_type MoK\a
_diffrn_radiation_wavelength 0.71070
_diffrn_reflns_av_R_equivalents 0.0028
_diffrn_reflns_limit_h_max 10
_diffrn_reflns_limit_h_min 0
_diffrn_reflns_limit_k_max 11
_diffrn_reflns_limit_k_min -11
_diffrn_reflns_limit_l_max 14
_diffrn_reflns_limit_l_min -14
_diffrn_reflns_number 3643
_diffrn_reflns_theta_full 25.04
_diffrn_reflns_theta_max 25.04
_diffrn_reflns_theta_min 1.70
_diffrn_standards_decay_% 0
_diffrn_standards_interval_time 90
_diffrn_standards_number 3
_exptl_absorpt_coefficient_mu 1.108
_exptl_absorpt_correction_T_max 0.897
_exptl_absorpt_correction_T_min 0.808
_exptl_absorpt_correction_type empirical
_exptl_absorpt_process_details 'Walker et al.'
_exptl_crystal_colour violet
_exptl_crystal_density_diffrn 1.631
_exptl_crystal_density_method 'not measured'
_exptl_crystal_description prismatic
_exptl_crystal_F_000 526
_exptl_crystal_size_max 0.20
_exptl_crystal_size_mid 0.15
_exptl_crystal_size_min 0.10
_refine_diff_density_max 0.432
_refine_diff_density_min -0.471
_refine_diff_density_rms 0.061
_refine_ls_extinction_method none
_refine_ls_goodness_of_fit_ref 1.015
_refine_ls_hydrogen_treatment mixed
_refine_ls_matrix_type full
_refine_ls_number_parameters 301
_refine_ls_number_reflns 3643
_refine_ls_number_restraints 0
_refine_ls_restrained_S_all 1.015
_refine_ls_R_factor_all 0.0670
_refine_ls_R_factor_gt 0.0488
_refine_ls_shift/su_max 0.002
_refine_ls_shift/su_mean 0.001
_refine_ls_structure_factor_coef Fsqd
_refine_ls_weighting_details 'calc w=1/[\s^2^(Fo^2^)+(0.1096P)^2^+0.0000P] where P=(Fo^2^+2Fc^2^)/3'
_refine_ls_weighting_scheme calc
_refine_ls_wR_factor_gt 0.1344
_refine_ls_wR_factor_ref 0.1563
_reflns_number_gt 2726
_reflns_number_total 3643
_reflns_threshold_expression >2sigma(I)
_cod_data_source_file cg050543qsi20051014_044248.cif
_cod_data_source_block '[Cu(BIP)2].2H2O'
_cod_original_cell_volume 1038.1(2)
_cod_database_code 4504755

loop_
_symmetry_equiv_pos_as_xyz
'x, y, z'
'-x, -y, -z'

loop_
_atom_site_label
_atom_site_type_symbol
_atom_site_fract_x
_atom_site_fract_y
_atom_site_fract_z
_atom_site_U_iso_or_equiv
_atom_site_adp_type
_atom_site_occupancy
_atom_site_symmetry_multiplicity
_atom_site_calc_flag
_atom_site_refinement_flags
Cu1 Cu 0.0000 0.0000 0.0000 0.0230(2) Uani 1 2 d S
O11 O -0.0237(4) -0.2547(3) -0.0151(3) 0.0398(8) Uani 1 1 d .
O21 O 0.2132(5) -0.3005(4) 0.0455(3) 0.0468(9) Uani 1 1 d .
O3 O -0.3186(4) -0.4639(4) -0.1036(3) 0.0458(9) Uani 1 1 d .
H3A H -0.2300 -0.4001 -0.0728 0.055 Uiso 1 1 d R
H3B H -0.2856 -0.5437 -0.0854 0.055 Uiso 1 1 d R
N11 N -0.2043(4) -0.1482(4) 0.2445(3) 0.0321(8) Uani 1 1 d .
H11 H -0.2016 -0.1916 0.3038 0.038 Uiso 1 1 calc R
N21 N -0.1320(4) -0.0526(4) 0.1038(3) 0.0275(8) Uani 1 1 d .
N31 N 0.1970(4) 0.0325(3) 0.1333(3) 0.0236(7) Uani 1 1 d .
N41 N 0.3486(4) 0.0086(4) 0.2987(3) 0.0301(8) Uani 1 1 d .
H41 H 0.3793 -0.0227 0.3625 0.036 Uiso 1 1 calc R
C11 C 0.0859(6) -0.2840(4) 0.0591(3) 0.0315(10) Uani 1 1 d .
C21 C 0.0684(6) -0.2952(4) 0.1766(3) 0.0308(10) Uani 1 1 d .
H21A H 0.1580 -0.3245 0.2234 0.037 Uiso 1 1 calc R
H21B H -0.0310 -0.3666 0.1731 0.037 Uiso 1 1 calc R
C31 C 0.0652(5) -0.1585(4) 0.2322(3) 0.0256(9) Uani 1 1 d .
H31 H 0.0839 -0.1700 0.3122 0.031 Uiso 1 1 calc R
C41 C -0.0903(5) -0.1217(4) 0.1919(3) 0.0259(9) Uani 1 1 d .
C51 C -0.3263(6) -0.0942(5) 0.1875(4) 0.0396(11) Uani 1 1 d .
H51 H -0.4213 -0.0981 0.2051 0.048 Uiso 1 1 calc R
C61 C -0.2812(5) -0.0346(5) 0.1013(4) 0.0334(10) Uani 1 1 d .
H61 H -0.3402 0.0111 0.0486 0.040 Uiso 1 1 calc R
C71 C 0.2022(5) -0.0398(4) 0.2220(3) 0.0240(8) Uani 1 1 d .
C81 C 0.3448(5) 0.1312(4) 0.1559(3) 0.0326(10) Uani 1 1 d .
H81 H 0.3746 0.1977 0.1087 0.039 Uiso 1 1 calc R
C91 C 0.4399(6) 0.1164(5) 0.2575(4) 0.0378(11) Uani 1 1 d .
H91 H 0.5462 0.1689 0.2924 0.045 Uiso 1 1 calc R
Cu2 Cu 0.0000 -0.5000 0.5000 0.0236(2) Uani 1 2 d S
O12 O 0.0307(4) -0.2470(3) 0.4918(3) 0.0381(8) Uani 1 1 d .
O22 O -0.2000(4) -0.1924(4) 0.4605(2) 0.0380(8) Uani 1 1 d .
O4 O 0.3218(4) -0.0360(4) 0.5216(3) 0.0439(8) Uani 1 1 d .
H4A H 0.2213 -0.1073 0.5254 0.053 Uiso 1 1 d R
H4B H 0.2705 0.0387 0.5248 0.053 Uiso 1 1 d R
N12 N 0.2088(4) -0.3615(3) 0.8318(3) 0.0272(8) Uani 1 1 d .
H12 H 0.2087 -0.3189 0.8915 0.033 Uiso 1 1 calc R
N22 N 0.1373(4) -0.4453(4) 0.6576(3) 0.0286(8) Uani 1 1 d .
N32 N -0.1949(4) -0.5232(3) 0.5557(3) 0.0249(7) Uani 1 1 d .
N42 N -0.3297(4) -0.5023(4) 0.6730(3) 0.0293(8) Uani 1 1 d .
H42 H -0.3543 -0.4711 0.7278 0.035 Uiso 1 1 calc R
C12 C -0.0749(5) -0.2128(4) 0.5249(3) 0.0264(9) Uani 1 1 d .
C22 C -0.0507(5) -0.1962(4) 0.6498(3) 0.0294(9) Uani 1 1 d .
H22A H -0.1352 -0.1603 0.6619 0.035 Uiso 1 1 calc R
H22B H 0.0525 -0.1277 0.6847 0.035 Uiso 1 1 calc R
C32 C -0.0536(5) -0.3320(4) 0.7088(3) 0.0234(8) Uani 1 1 d .
H32 H -0.0701 -0.3160 0.7813 0.028 Uiso 1 1 calc R
C42 C 0.0990(5) -0.3757(4) 0.7317(3) 0.0232(8) Uani 1 1 d .
C52 C 0.3219(5) -0.4263(5) 0.8235(4) 0.0321(10) Uani 1 1 d .
H52 H 0.4108 -0.4344 0.8804 0.039 Uiso 1 1 calc R
C62 C 0.2769(5) -0.4759(4) 0.7151(3) 0.0287(9) Uani 1 1 d .
H62 H 0.3323 -0.5235 0.6841 0.034 Uiso 1 1 calc R
C72 C -0.1917(5) -0.4506(4) 0.6457(3) 0.0237(8) Uani 1 1 d .
C82 C -0.3389(5) -0.6251(5) 0.5267(4) 0.0335(10) Uani 1 1 d .
H82 H -0.3734 -0.6925 0.4668 0.040 Uiso 1 1 calc R
C92 C -0.4238(5) -0.6137(5) 0.5975(4) 0.0353(10) Uani 1 1 d .
H92 H -0.5259 -0.6702 0.5955 0.042 Uiso 1 1 calc R

loop_
_atom_site_aniso_label
_atom_site_aniso_U_11
_atom_site_aniso_U_22
_atom_site_aniso_U_33
_atom_site_aniso_U_23
_atom_site_aniso_U_13
_atom_site_aniso_U_12
Cu1 0.0226(4) 0.0254(4) 0.0198(3) 0.0059(3) 0.0046(3) 0.0069(3)
O11 0.047(2) 0.0375(19) 0.0337(16) 0.0041(13) 0.0046(15) 0.0181(16)
O21 0.056(2) 0.058(2) 0.0384(18) 0.0063(16) 0.0183(16) 0.032(2)
O3 0.046(2) 0.051(2) 0.0459(19) 0.0064(16) 0.0137(16) 0.0235(18)
N11 0.033(2) 0.031(2) 0.0351(19) 0.0097(15) 0.0174(16) 0.0078(17)
N21 0.0276(19) 0.0302(19) 0.0282(17) 0.0070(14) 0.0090(14) 0.0129(16)
N31 0.0209(17) 0.0229(17) 0.0250(16) 0.0048(13) 0.0051(13) 0.0050(14)
N41 0.030(2) 0.0288(19) 0.0261(17) 0.0026(14) -0.0018(15) 0.0101(16)
C11 0.046(3) 0.017(2) 0.031(2) 0.0011(16) 0.009(2) 0.010(2)
C21 0.042(3) 0.017(2) 0.038(2) 0.0093(17) 0.0139(19) 0.0137(19)
C31 0.035(2) 0.024(2) 0.0179(17) 0.0057(15) 0.0064(16) 0.0092(18)
C41 0.032(2) 0.023(2) 0.0232(18) 0.0015(15) 0.0103(17) 0.0057(18)
C51 0.031(3) 0.046(3) 0.050(3) 0.007(2) 0.021(2) 0.015(2)
C61 0.026(2) 0.039(3) 0.041(2) 0.008(2) 0.0109(19) 0.016(2)
C71 0.027(2) 0.019(2) 0.0233(18) -0.0023(15) 0.0042(16) 0.0072(17)
C81 0.029(2) 0.026(2) 0.033(2) 0.0014(17) 0.0028(18) -0.0004(19)
C91 0.038(3) 0.030(2) 0.035(2) -0.0034(18) 0.003(2) 0.001(2)
Cu2 0.0231(4) 0.0246(4) 0.0232(4) -0.0020(3) 0.0081(3) 0.0061(3)
O12 0.045(2) 0.0345(18) 0.0442(18) 0.0064(14) 0.0233(15) 0.0149(16)
O22 0.0349(18) 0.047(2) 0.0350(16) 0.0117(14) 0.0095(14) 0.0165(16)
O4 0.042(2) 0.052(2) 0.0414(18) 0.0088(15) 0.0129(15) 0.0196(17)
N12 0.0278(19) 0.0260(19) 0.0230(16) -0.0032(13) 0.0033(14) 0.0046(16)
N22 0.034(2) 0.0291(19) 0.0270(17) 0.0025(14) 0.0110(15) 0.0136(17)
N32 0.0231(18) 0.0232(18) 0.0285(17) -0.0027(13) 0.0096(14) 0.0049(15)
N42 0.0254(19) 0.031(2) 0.0343(18) 0.0009(15) 0.0142(15) 0.0079(16)
C12 0.031(2) 0.0122(19) 0.035(2) 0.0027(15) 0.0116(18) 0.0026(17)
C22 0.035(2) 0.022(2) 0.031(2) 0.0006(16) 0.0075(18) 0.0116(19)
C32 0.026(2) 0.024(2) 0.0229(18) 0.0020(15) 0.0082(16) 0.0100(18)
C42 0.024(2) 0.020(2) 0.0256(19) 0.0007(15) 0.0086(16) 0.0055(17)
C52 0.025(2) 0.033(2) 0.035(2) 0.0045(18) 0.0055(18) 0.0077(19)
C62 0.024(2) 0.030(2) 0.035(2) 0.0018(17) 0.0109(18) 0.0093(18)
C72 0.025(2) 0.021(2) 0.0255(19) 0.0055(15) 0.0091(16) 0.0065(17)
C82 0.031(2) 0.026(2) 0.039(2) -0.0054(18) 0.0097(19) 0.0020(19)
C92 0.022(2) 0.034(3) 0.049(3) 0.001(2) 0.0128(19) 0.004(2)

loop_
_atom_type_symbol
_atom_type_description
_atom_type_scat_dispersion_real
_atom_type_scat_dispersion_imag
_atom_type_scat_source
Cu Cu 0.3201 1.2651 'International Tables Vol C Tables 4.2.6.8 and 6.1.1.4'
O O 0.0106 0.0060 'International Tables Vol C Tables 4.2.6.8 and 6.1.1.4'
N N 0.0061 0.0033 'International Tables Vol C Tables 4.2.6.8 and 6.1.1.4'
C C 0.0033 0.0016 'International Tables Vol C Tables 4.2.6.8 and 6.1.1.4'
H H 0.0000 0.0000 'International Tables Vol C Tables 4.2.6.8 and 6.1.1.4'

loop_
_geom_angle_atom_site_label_1
_geom_angle_atom_site_label_2
_geom_angle_atom_site_label_3
_geom_angle
_geom_angle_site_symmetry_1
_geom_angle_site_symmetry_3
N21 Cu1 N21 180.00(16) 2 .
N21 Cu1 N31 92.57(14) 2 .
N21 Cu1 N31 87.43(14) . .
N21 Cu1 N31 87.43(14) 2 2
N21 Cu1 N31 92.57(14) . 2
N31 Cu1 N31 180.0(3) . 2
N21 Cu1 O11 83.86(13) 2 2
N21 Cu1 O11 96.14(13) . 2
N31 Cu1 O11 89.36(12) . 2
N31 Cu1 O11 90.64(12) 2 2
N21 Cu1 O11 96.14(13) 2 .
N21 Cu1 O11 83.86(13) . .
N31 Cu1 O11 90.64(12) . .
N31 Cu1 O11 89.36(12) 2 .
O11 Cu1 O11 180.00(19) 2 .
C11 O11 Cu1 111.7(3) . .
H3A O3 H3B 100.9 . .
C41 N11 C51 108.1(3) . .
C41 N11 H11 125.9 . .
C51 N11 H11 125.9 . .
C41 N21 C61 106.1(3) . .
C41 N21 Cu1 123.1(3) . .
C61 N21 Cu1 130.8(3) . .
C71 N31 C81 106.6(3) . .
C71 N31 Cu1 123.6(3) . .
C81 N31 Cu1 129.8(3) . .
C71 N41 C91 108.2(3) . .
C71 N41 H41 125.9 . .
C91 N41 H41 125.9 . .
O11 C11 O21 124.9(4) . .
O11 C11 C21 118.1(4) . .
O21 C11 C21 117.0(4) . .
C11 C21 C31 114.2(3) . .
C11 C21 H21A 108.7 . .
C31 C21 H21A 108.7 . .
C11 C21 H21B 108.7 . .
C31 C21 H21B 108.7 . .
H21A C21 H21B 107.6 . .
C41 C31 C71 109.6(3) . .
C41 C31 C21 115.6(3) . .
C71 C31 C21 110.5(3) . .
C41 C31 H31 106.9 . .
C71 C31 H31 106.9 . .
C21 C31 H31 106.9 . .
N21 C41 N11 110.5(4) . .
N21 C41 C31 125.7(4) . .
N11 C41 C31 123.8(3) . .
C61 C51 N11 106.4(4) . .
C61 C51 H51 126.8 . .
N11 C51 H51 126.8 . .
C51 C61 N21 109.0(4) . .
C51 C61 H61 125.5 . .
N21 C61 H61 125.5 . .
N31 C71 N41 109.7(4) . .
N31 C71 C31 124.2(3) . .
N41 C71 C31 126.1(3) . .
C91 C81 N31 109.3(4) . .
C91 C81 H81 125.3 . .
N31 C81 H81 125.3 . .
C81 C91 N41 106.2(4) . .
C81 C91 H91 126.9 . .
N41 C91 H91 126.9 . .
N22 Cu2 N22 180.0 . 2_546
N22 Cu2 N32 92.50(14) . 2_546
N22 Cu2 N32 87.50(14) 2_546 2_546
N22 Cu2 N32 87.50(14) . .
N22 Cu2 N32 92.50(14) 2_546 .
N32 Cu2 N32 180.00(8) 2_546 .
N22 Cu2 O12 84.29(13) . .
N22 Cu2 O12 95.71(13) 2_546 .
N32 Cu2 O12 89.67(12) 2_546 .
N32 Cu2 O12 90.33(12) . .
N22 Cu2 O12 95.71(13) . 2_546
N22 Cu2 O12 84.29(13) 2_546 2_546
N32 Cu2 O12 90.33(12) 2_546 2_546
N32 Cu2 O12 89.67(12) . 2_546
O12 Cu2 O12 180.0 . 2_546
C12 O12 Cu2 111.2(3) . .
H4A O4 H4B 90.5 . .
C42 N12 C52 108.5(3) . .
C42 N12 H12 125.7 . .
C52 N12 H12 125.7 . .
C42 N22 C62 106.1(3) . .
C42 N22 Cu2 123.7(3) . .
C62 N22 Cu2 130.1(3) . .
C72 N32 C82 106.2(3) . .
C72 N32 Cu2 123.3(3) . .
C82 N32 Cu2 129.6(3) . .
C72 N42 C92 107.4(3) . .
C72 N42 H42 126.3 . .
C92 N42 H42 126.3 . .
O22 C12 O12 123.7(4) . .
O22 C12 C22 117.7(4) . .
O12 C12 C22 118.6(4) . .
C12 C22 C32 114.6(3) . .
C12 C22 H22A 108.6 . .
C32 C22 H22A 108.6 . .
C12 C22 H22B 108.6 . .
C32 C22 H22B 108.6 . .
H22A C22 H22B 107.6 . .
C72 C32 C42 108.1(3) . .
C72 C32 C22 111.8(3) . .
C42 C32 C22 115.4(3) . .
C72 C32 H32 107.0 . .
C42 C32 H32 107.0 . .
C22 C32 H32 107.0 . .
N22 C42 N12 110.0(4) . .
N22 C42 C32 124.9(3) . .
N12 C42 C32 124.8(3) . .
C62 C52 N12 105.6(4) . .
C62 C52 H52 127.2 . .
N12 C52 H52 127.2 . .
C52 C62 N22 109.8(4) . .
C52 C62 H62 125.1 . .
N22 C62 H62 125.1 . .
N32 C72 N42 110.2(4) . .
N32 C72 C32 124.8(4) . .
N42 C72 C32 124.9(3) . .
C92 C82 N32 109.9(4) . .
C92 C82 H82 125.0 . .
N32 C82 H82 125.0 . .
C82 C92 N42 106.3(4) . .
C82 C92 H92 126.9 . .
N42 C92 H92 126.9 . .

loop_
_geom_bond_atom_site_label_1
_geom_bond_atom_site_label_2
_geom_bond_distance
_geom_bond_site_symmetry_2
Cu1 N21 1.980(3) 2
Cu1 N21 1.980(3) .
Cu1 N31 2.005(3) .
Cu1 N31 2.005(3) 2
Cu1 O11 2.511(3) 2
Cu1 O11 2.511(3) .
O11 C11 1.249(5) .
O21 C11 1.256(6) .
O3 H3A 0.8584 .
O3 H3B 0.9358 .
N11 C41 1.338(5) .
N11 C51 1.374(6) .
N11 H11 0.8600 .
N21 C41 1.324(5) .
N21 C61 1.392(5) .
N31 C71 1.327(5) .
N31 C81 1.374(5) .
N41 C71 1.347(5) .
N41 C91 1.369(6) .
N41 H41 0.8600 .
C11 C21 1.526(6) .
C21 C31 1.548(6) .
C21 H21A 0.9700 .
C21 H21B 0.9700 .
C31 C41 1.491(6) .
C31 C71 1.498(6) .
C31 H31 0.9800 .
C51 C61 1.347(6) .
C51 H51 0.9300 .
C61 H61 0.9300 .
C81 C91 1.350(6) .
C81 H81 0.9300 .
C91 H91 0.9300 .
Cu2 N22 1.988(3) .
Cu2 N22 1.988(3) 2_546
Cu2 N32 2.020(3) 2_546
Cu2 N32 2.020(3) .
Cu2 O12 2.487(3) .
Cu2 O12 2.487(3) 2_546
O12 C12 1.260(5) .
O22 C12 1.251(5) .
O4 H4A 1.0006 .
O4 H4B 0.9874 .
N12 C42 1.335(5) .
N12 C52 1.374(6) .
N12 H12 0.8600 .
N22 C42 1.333(5) .
N22 C62 1.372(5) .
N32 C72 1.328(5) .
N32 C82 1.363(5) .
N42 C72 1.347(5) .
N42 C92 1.371(6) .
N42 H42 0.8600 .
C12 C22 1.521(5) .
C22 C32 1.552(5) .
C22 H22A 0.9700 .
C22 H22B 0.9700 .
C32 C72 1.486(6) .
C32 C42 1.503(5) .
C32 H32 0.9800 .
C52 C62 1.351(6) .
C52 H52 0.9300 .
C62 H62 0.9300 .
C82 C92 1.346(6) .
C82 H82 0.9300 .
C92 H92 0.9300 .

loop_
_geom_hbond_atom_site_label_D
_geom_hbond_atom_site_label_H
_geom_hbond_atom_site_label_A
_geom_hbond_distance_DH
_geom_hbond_distance_HA
_geom_hbond_distance_DA
_geom_hbond_angle_DHA
_geom_hbond_site_symmetry_A
O3 H3B O21 0.94 1.87 2.807(5) 178.0 2_545
O3 H3A O11 0.86 1.96 2.814(5) 175.0 .
N11 H11 O22 0.86 1.96 2.736(4) 149.4 .
N41 H41 O4 0.86 2.19 2.898(5) 139.0 .
O4 H4A O12 1.00 1.83 2.806(5) 164.3 .
O4 H4B O22 0.99 1.85 2.832(5) 173.0 2_556
N12 H12 O21 0.86 1.92 2.730(4) 155.3 1_556
N42 H42 O3 0.86 2.04 2.794(5) 145.4 1_556

loop_
_geom_torsion_atom_site_label_1
_geom_torsion_atom_site_label_2
_geom_torsion_atom_site_label_3
_geom_torsion_atom_site_label_4
_geom_torsion
_geom_torsion_site_symmetry_1
N21 Cu1 O11 C11 92.6(3) 2
N21 Cu1 O11 C11 -87.4(3) .
N31 Cu1 O11 C11 -0.1(3) .
N31 Cu1 O11 C11 179.9(3) 2
N31 Cu1 N21 C41 -36.6(3) .
N31 Cu1 N21 C41 143.4(3) 2
O11 Cu1 N21 C41 -125.7(3) 2
O11 Cu1 N21 C41 54.3(3) .
N31 Cu1 N21 C61 146.5(4) .
N31 Cu1 N21 C61 -33.5(4) 2
O11 Cu1 N21 C61 57.4(4) 2
O11 Cu1 N21 C61 -122.6(4) .
N21 Cu1 N31 C71 -147.6(3) 2
N21 Cu1 N31 C71 32.4(3) .
O11 Cu1 N31 C71 128.6(3) 2
O11 Cu1 N31 C71 -51.4(3) .
N21 Cu1 N31 C81 35.7(4) 2
N21 Cu1 N31 C81 -144.3(4) .
O11 Cu1 N31 C81 -48.1(4) 2
O11 Cu1 N31 C81 131.9(4) .
Cu1 O11 C11 O21 -99.2(4) .
Cu1 O11 C11 C21 78.2(4) .
O11 C11 C21 C31 -62.3(5) .
O21 C11 C21 C31 115.3(4) .
C11 C21 C31 C41 76.4(5) .
C11 C21 C31 C71 -48.8(5) .
C61 N21 C41 N11 0.1(5) .
Cu1 N21 C41 N11 -177.5(3) .
C61 N21 C41 C31 -176.5(4) .
Cu1 N21 C41 C31 5.9(6) .
C51 N11 C41 N21 0.3(5) .
C51 N11 C41 C31 177.0(4) .
C71 C31 C41 N21 39.8(5) .
C21 C31 C41 N21 -85.9(5) .
C71 C31 C41 N11 -136.4(4) .
C21 C31 C41 N11 97.9(4) .
C41 N11 C51 C61 -0.5(5) .
N11 C51 C61 N21 0.6(5) .
C41 N21 C61 C51 -0.4(5) .
Cu1 N21 C61 C51 176.9(3) .
C81 N31 C71 N41 -0.9(5) .
Cu1 N31 C71 N41 -178.2(3) .
C81 N31 C71 C31 -179.8(4) .
Cu1 N31 C71 C31 2.8(5) .
C91 N41 C71 N31 0.3(5) .
C91 N41 C71 C31 179.3(4) .
C41 C31 C71 N31 -44.1(5) .
C21 C31 C71 N31 84.5(5) .
C41 C31 C71 N41 137.1(4) .
C21 C31 C71 N41 -94.3(5) .
C71 N31 C81 C91 1.1(5) .
Cu1 N31 C81 C91 178.3(3) .
N31 C81 C91 N41 -0.9(5) .
C71 N41 C91 C81 0.4(5) .
N22 Cu2 O12 C12 -86.1(3) .
N22 Cu2 O12 C12 93.9(3) 2_546
N32 Cu2 O12 C12 -178.7(3) 2_546
N32 Cu2 O12 C12 1.3(3) .
N32 Cu2 N22 C42 146.4(3) 2_546
N32 Cu2 N22 C42 -33.6(3) .
O12 Cu2 N22 C42 57.0(3) .
O12 Cu2 N22 C42 -123.0(3) 2_546
N32 Cu2 N22 C62 -38.7(4) 2_546
N32 Cu2 N22 C62 141.3(4) .
O12 Cu2 N22 C62 -128.1(4) .
O12 Cu2 N22 C62 51.9(4) 2_546
N22 Cu2 N32 C72 29.2(3) .
N22 Cu2 N32 C72 -150.8(3) 2_546
O12 Cu2 N32 C72 -55.1(3) .
O12 Cu2 N32 C72 124.9(3) 2_546
N22 Cu2 N32 C82 -137.8(4) .
N22 Cu2 N32 C82 42.2(4) 2_546
O12 Cu2 N32 C82 138.0(4) .
O12 Cu2 N32 C82 -42.0(4) 2_546
Cu2 O12 C12 O22 -101.3(4) .
Cu2 O12 C12 C22 78.2(4) .
O22 C12 C22 C32 115.1(4) .
O12 C12 C22 C32 -64.4(5) .
C12 C22 C32 C72 -46.3(5) .
C12 C22 C32 C42 77.8(4) .
C62 N22 C42 N12 0.3(5) .
Cu2 N22 C42 N12 176.2(3) .
C62 N22 C42 C32 -174.2(4) .
Cu2 N22 C42 C32 1.8(6) .
C52 N12 C42 N22 -1.0(5) .
C52 N12 C42 C32 173.4(4) .
C72 C32 C42 N22 43.9(5) .
C22 C32 C42 N22 -82.2(5) .
C72 C32 C42 N12 -129.8(4) .
C22 C32 C42 N12 104.2(4) .
C42 N12 C52 C62 1.4(5) .
N12 C52 C62 N22 -1.2(5) .
C42 N22 C62 C52 0.6(5) .
Cu2 N22 C62 C52 -175.0(3) .
C82 N32 C72 N42 -0.9(5) .
Cu2 N32 C72 N42 -170.4(3) .
C82 N32 C72 C32 177.5(4) .
Cu2 N32 C72 C32 8.0(5) .
C92 N42 C72 N32 0.7(5) .
C92 N42 C72 C32 -177.7(4) .
C42 C32 C72 N32 -49.0(5) .
C22 C32 C72 N32 79.1(5) .
C42 C32 C72 N42 129.1(4) .
C22 C32 C72 N42 -102.7(4) .
C72 N32 C82 C92 0.8(5) .
Cu2 N32 C82 C92 169.4(3) .
N32 C82 C92 N42 -0.4(5) .
C72 N42 C92 C82 -0.2(5) .
